data_1503229
loop_
_publ_author_name
'An, Peng'
'Shi, Zi-Fa'
'Dou, Wei'
'Cao, Xiao-Ping'
'Zhang, Hao-Li'

_publ_section_title
;
 Synthesis of 1,4-bis[2,2-bis(4-alkoxyphenyl)vinyl]benzenes and side chain
 modulation of their solid-state emission.
;
_journal_issue 19
_journal_name_full 'Organic letters'
_journal_page_first 4364
_journal_page_last 4367
_journal_paper_doi 10.1021/ol101847w
_journal_volume 12
_journal_year 2010
_chemical_formula_sum 'C46 H50 O4'
_chemical_formula_weight 666.86
_chemical_name_systematic
; 
 ? 
;
_space_group_IT_number 2
_symmetry_cell_setting triclinic
_symmetry_space_group_name_Hall '-P 1'
_symmetry_space_group_name_H-M 'P -1'
_atom_sites_solution_hydrogens geom
_atom_sites_solution_primary direct
_atom_sites_solution_secondary difmap
_audit_creation_method SHELXL-97
_cell_angle_alpha 65.731(7)
_cell_angle_beta 66.619(7)
_cell_angle_gamma 62.460(6)
_cell_formula_units_Z 2
_cell_length_a 12.763(5)
_cell_length_b 13.447(5)
_cell_length_c 14.340(5)
_cell_measurement_reflns_used 716
_cell_measurement_temperature 296(2)
_cell_measurement_theta_max 19.28
_cell_measurement_theta_min 2.71
_cell_volume 1923.2(12)
_computing_cell_refinement 'Bruker SAINT'
_computing_data_collection 'Bruker APEX2'
_computing_data_reduction 'Bruker SAINT'
_computing_molecular_graphics 'Bruker SHELXTL'
_computing_publication_material 'Bruker SHELXTL'
_computing_structure_refinement 'SHELXL-97 (Sheldrick, 2008)'
_computing_structure_solution 'SHELXS-97 (Sheldrick, 2008)'
_diffrn_ambient_temperature 296(2)
_diffrn_measured_fraction_theta_full 0.984
_diffrn_measured_fraction_theta_max 0.984
_diffrn_measurement_device_type 'Bruker APEX-II CCD'
_diffrn_measurement_method '\f and \w scans'
_diffrn_radiation_monochromator graphite
_diffrn_radiation_source 'fine-focus sealed tube'
_diffrn_radiation_type MoK\a
_diffrn_radiation_wavelength 0.71073
_diffrn_reflns_av_R_equivalents 0.0617
_diffrn_reflns_av_sigmaI/netI 0.1882
_diffrn_reflns_limit_h_max 15
_diffrn_reflns_limit_h_min -14
_diffrn_reflns_limit_k_max 16
_diffrn_reflns_limit_k_min -15
_diffrn_reflns_limit_l_max 17
_diffrn_reflns_limit_l_min -17
_diffrn_reflns_number 9863
_diffrn_reflns_theta_full 25.50
_diffrn_reflns_theta_max 25.50
_diffrn_reflns_theta_min 1.61
_exptl_absorpt_coefficient_mu 0.072
_exptl_absorpt_correction_T_max 0.9865
_exptl_absorpt_correction_T_min 0.9705
_exptl_absorpt_correction_type multi-scan
_exptl_absorpt_process_details SADABS
_exptl_crystal_colour yellow
_exptl_crystal_density_diffrn 1.151
_exptl_crystal_description block
_exptl_crystal_F_000 716
_exptl_crystal_size_max 0.42
_exptl_crystal_size_mid 0.21
_exptl_crystal_size_min 0.19
_refine_diff_density_max 0.192
_refine_diff_density_min -0.215
_refine_diff_density_rms 0.044
_refine_ls_extinction_coef 0.0036(6)
_refine_ls_extinction_expression Fc^*^=kFc[1+0.001xFc^2^\l^3^/sin(2\q)]^-1/4^
_refine_ls_extinction_method SHELXL
_refine_ls_goodness_of_fit_ref 1.021
_refine_ls_hydrogen_treatment constr
_refine_ls_matrix_type full
_refine_ls_number_parameters 460
_refine_ls_number_reflns 7056
_refine_ls_number_restraints 0
_refine_ls_restrained_S_all 1.021
_refine_ls_R_factor_all 0.2525
_refine_ls_R_factor_gt 0.0746
_refine_ls_shift/su_max 0.000
_refine_ls_shift/su_mean 0.000
_refine_ls_structure_factor_coef Fsqd
_refine_ls_weighting_details 'calc w=1/[\s^2^(Fo^2^)+(0.0300P)^2^+0.0745P] where P=(Fo^2^+2Fc^2^)/3'
_refine_ls_weighting_scheme calc
_refine_ls_wR_factor_gt 0.1133
_refine_ls_wR_factor_ref 0.1579
_reflns_number_gt 2191
_reflns_number_total 7056
_reflns_threshold_expression >2sigma(I)
_cod_data_source_file ol101847w_si_009.cif
_cod_data_source_block p-1
_cod_depositor_comments
;
The following automatic conversions were performed:

'_symmetry_cell_setting' value 'Triclinic' changed to 'triclinic'
according to /home/saulius/struct/CIF-dictionaries/cif_core.dic
dictionary named 'cif_core.dic' version 2.4.2 from 2011-04-26.

Automatic conversion script
Id: cif_fix_values 1715 2011-07-08 13:25:40Z adriana 
;
_cod_original_cell_volume 1923.3(12)
_cod_original_sg_symbol_H-M P-1
_cod_database_code 1503229

loop_
_symmetry_equiv_pos_as_xyz
'x, y, z'
'-x, -y, -z'

loop_
_atom_site_label
_atom_site_type_symbol
_atom_site_fract_x
_atom_site_fract_y
_atom_site_fract_z
_atom_site_U_iso_or_equiv
_atom_site_adp_type
_atom_site_occupancy
_atom_site_symmetry_multiplicity
_atom_site_calc_flag
_atom_site_refinement_flags
C1 C 1.0341(5) 0.4637(6) -0.3094(6) 0.169(3) Uani 1 1 d .
H1A H 1.0420 0.4833 -0.3836 0.253 Uiso 1 1 calc R
H1B H 1.0872 0.3847 -0.2860 0.253 Uiso 1 1 calc R
H1C H 1.0562 0.5157 -0.2971 0.253 Uiso 1 1 calc R
C2 C 0.8661(6) 0.4087(6) -0.2775(6) 0.180(4) Uani 1 1 d .
H2A H 0.7827 0.4182 -0.2385 0.270 Uiso 1 1 calc R
H2B H 0.9164 0.3276 -0.2597 0.270 Uiso 1 1 calc R
H2C H 0.8716 0.4366 -0.3519 0.270 Uiso 1 1 calc R
C3 C 0.9078(6) 0.4750(6) -0.2507(5) 0.096(2) Uani 1 1 d .
H3 H 0.9020 0.4463 -0.1746 0.115 Uiso 1 1 calc R
C4 C 0.7187(5) 0.6396(5) -0.2113(4) 0.0644(15) Uani 1 1 d .
C5 C 0.6504(5) 0.7538(5) -0.2486(4) 0.0647(15) Uani 1 1 d .
H5 H 0.6796 0.7965 -0.3163 0.078 Uiso 1 1 calc R
C6 C 0.5378(4) 0.8070(4) -0.1865(4) 0.0614(14) Uani 1 1 d .
H6 H 0.4923 0.8849 -0.2133 0.074 Uiso 1 1 calc R
C7 C 0.4920(4) 0.7452(5) -0.0847(4) 0.0462(12) Uani 1 1 d .
C8 C 0.5609(4) 0.6315(5) -0.0515(4) 0.0621(14) Uani 1 1 d .
H8 H 0.5304 0.5881 0.0154 0.075 Uiso 1 1 calc R
C9 C 0.6749(5) 0.5752(4) -0.1113(4) 0.0716(16) Uani 1 1 d .
H9 H 0.7198 0.4971 -0.0847 0.086 Uiso 1 1 calc R
C10 C 0.3706(4) 0.7998(4) -0.0186(3) 0.0501(13) Uani 1 1 d .
C11 C 0.2648(4) 0.8008(4) -0.0359(3) 0.0516(13) Uani 1 1 d .
C12 C 0.2772(4) 0.7558(4) -0.1123(3) 0.0620(14) Uani 1 1 d .
H12 H 0.3554 0.7220 -0.1516 0.074 Uiso 1 1 calc R
C13 C 0.1792(4) 0.7587(4) -0.1327(4) 0.0648(15) Uani 1 1 d .
H13 H 0.1934 0.7269 -0.1851 0.078 Uiso 1 1 calc R
C14 C 0.0629(5) 0.8061(4) -0.0791(4) 0.0661(15) Uani 1 1 d .
C15 C 0.0485(5) 0.8468(5) 0.0017(4) 0.106(2) Uani 1 1 d .
H15 H -0.0294 0.8763 0.0437 0.128 Uiso 1 1 calc R
C16 C 0.1472(5) 0.8440(5) 0.0203(4) 0.106(2) Uani 1 1 d .
H16 H 0.1332 0.8732 0.0745 0.127 Uiso 1 1 calc R
C17 C -0.0342(5) 0.7612(6) -0.1652(5) 0.092(2) Uani 1 1 d .
H17 H 0.0437 0.7497 -0.2193 0.111 Uiso 1 1 calc R
C18 C -0.0444(7) 0.6485(6) -0.0965(5) 0.157(3) Uani 1 1 d .
H18A H 0.0225 0.6041 -0.0639 0.236 Uiso 1 1 calc R
H18B H -0.0423 0.6064 -0.1379 0.236 Uiso 1 1 calc R
H18C H -0.1201 0.6609 -0.0428 0.236 Uiso 1 1 calc R
C19 C -0.1373(5) 0.8395(6) -0.2151(4) 0.118(2) Uani 1 1 d .
H19A H -0.2132 0.8459 -0.1617 0.178 Uiso 1 1 calc R
H19B H -0.1341 0.8078 -0.2656 0.178 Uiso 1 1 calc R
H19C H -0.1312 0.9154 -0.2504 0.178 Uiso 1 1 calc R
C20 C 0.3564(4) 0.8439(4) 0.0570(3) 0.0556(13) Uani 1 1 d .
H20 H 0.2756 0.8746 0.0937 0.067 Uiso 1 1 calc R
C21 C 0.4448(4) 0.8521(4) 0.0912(3) 0.0499(12) Uani 1 1 d .
C22 C 0.5630(4) 0.8469(4) 0.0354(3) 0.0601(14) Uani 1 1 d .
H22 H 0.5923 0.8374 -0.0321 0.072 Uiso 1 1 calc R
C23 C 0.6387(4) 0.8553(4) 0.0759(3) 0.0578(13) Uani 1 1 d .
H23 H 0.7173 0.8518 0.0349 0.069 Uiso 1 1 calc R
C24 C 0.6006(4) 0.8691(3) 0.1778(3) 0.0474(12) Uani 1 1 d .
C25 C 0.4814(4) 0.8783(4) 0.2321(4) 0.0619(14) Uani 1 1 d .
H25 H 0.4517 0.8892 0.2992 0.074 Uiso 1 1 calc R
C26 C 0.4052(4) 0.8720(4) 0.1911(4) 0.0602(14) Uani 1 1 d .
H26 H 0.3248 0.8810 0.2302 0.072 Uiso 1 1 calc R
C27 C 0.6883(4) 0.8743(4) 0.2155(3) 0.0553(13) Uani 1 1 d .
H27 H 0.7489 0.9008 0.1629 0.066 Uiso 1 1 calc R
C28 C 0.6942(4) 0.8462(4) 0.3156(3) 0.0471(12) Uani 1 1 d .
C29 C 0.6121(4) 0.7890(4) 0.4070(3) 0.0496(12) Uani 1 1 d .
C30 C 0.6233(4) 0.6781(4) 0.4208(4) 0.0625(14) Uani 1 1 d .
H30 H 0.6815 0.6393 0.3708 0.075 Uiso 1 1 calc R
C31 C 0.5515(4) 0.6216(4) 0.5059(4) 0.0608(14) Uani 1 1 d .
H31 H 0.5596 0.5470 0.5120 0.073 Uiso 1 1 calc R
C32 C 0.4663(4) 0.6784(5) 0.5831(4) 0.0567(14) Uani 1 1 d .
C33 C 0.4534(4) 0.7890(5) 0.5706(4) 0.0596(14) Uani 1 1 d .
H33 H 0.3953 0.8279 0.6205 0.072 Uiso 1 1 calc R
C34 C 0.5252(4) 0.8432(4) 0.4854(4) 0.0656(15) Uani 1 1 d .
H34 H 0.5161 0.9182 0.4792 0.079 Uiso 1 1 calc R
C35 C 0.4299(5) 0.5041(5) 0.7102(4) 0.0721(16) Uani 1 1 d .
H35 H 0.4517 0.4707 0.6529 0.087 Uiso 1 1 calc R
C36 C 0.3207(5) 0.4772(4) 0.7933(4) 0.0993(19) Uani 1 1 d .
H36A H 0.2981 0.5098 0.8498 0.149 Uiso 1 1 calc R
H36B H 0.3412 0.3941 0.8206 0.149 Uiso 1 1 calc R
H36C H 0.2534 0.5107 0.7621 0.149 Uiso 1 1 calc R
C37 C 0.5410(5) 0.4602(5) 0.7486(4) 0.110(2) Uani 1 1 d .
H37A H 0.6062 0.4786 0.6903 0.166 Uiso 1 1 calc R
H37B H 0.5654 0.3771 0.7791 0.166 Uiso 1 1 calc R
H37C H 0.5225 0.4968 0.8012 0.166 Uiso 1 1 calc R
C38 C 0.7896(4) 0.8571(4) 0.3407(4) 0.0498(12) Uani 1 1 d .
C39 C 0.8230(4) 0.7914(4) 0.4350(4) 0.0578(13) Uani 1 1 d .
H39 H 0.7803 0.7432 0.4848 0.069 Uiso 1 1 calc R
C40 C 0.9157(4) 0.7937(4) 0.4588(4) 0.0626(14) Uani 1 1 d .
H40 H 0.9351 0.7477 0.5231 0.075 Uiso 1 1 calc R
C41 C 0.9790(4) 0.8641(4) 0.3875(4) 0.0573(14) Uani 1 1 d .
C42 C 0.9477(4) 0.9312(4) 0.2922(4) 0.0658(14) Uani 1 1 d .
H42 H 0.9919 0.9780 0.2422 0.079 Uiso 1 1 calc R
C43 C 0.8536(4) 0.9300(4) 0.2702(4) 0.0641(14) Uani 1 1 d .
H43 H 0.8321 0.9787 0.2071 0.077 Uiso 1 1 calc R
C44 C 1.1154(4) 0.8110(5) 0.4936(4) 0.0718(16) Uani 1 1 d .
H44 H 1.0454 0.8049 0.5547 0.086 Uiso 1 1 calc R
C45 C 1.2043(5) 0.6901(5) 0.4855(4) 0.108(2) Uani 1 1 d .
H45A H 1.1635 0.6493 0.4794 0.162 Uiso 1 1 calc R
H45B H 1.2346 0.6479 0.5477 0.162 Uiso 1 1 calc R
H45C H 1.2714 0.6965 0.4242 0.162 Uiso 1 1 calc R
C46 C 1.1739(4) 0.8792(5) 0.5030(4) 0.102(2) Uani 1 1 d .
H46A H 1.2424 0.8850 0.4431 0.153 Uiso 1 1 calc R
H46B H 1.2013 0.8403 0.5667 0.153 Uiso 1 1 calc R
H46C H 1.1155 0.9560 0.5054 0.153 Uiso 1 1 calc R
O1 O 0.8321(3) 0.5971(3) -0.2769(2) 0.0833(11) Uani 1 1 d .
O2 O -0.0415(3) 0.8230(3) -0.0973(3) 0.0865(12) Uani 1 1 d .
O3 O 0.3891(3) 0.6290(3) 0.6694(2) 0.0683(10) Uani 1 1 d .
O4 O 1.0737(3) 0.8774(3) 0.3982(3) 0.0735(10) Uani 1 1 d .

loop_
_atom_site_aniso_label
_atom_site_aniso_U_11
_atom_site_aniso_U_22
_atom_site_aniso_U_33
_atom_site_aniso_U_23
_atom_site_aniso_U_13
_atom_site_aniso_U_12
C1 0.075(5) 0.181(7) 0.255(9) -0.137(7) 0.001(6) -0.019(5)
C2 0.137(6) 0.185(8) 0.274(10) -0.149(8) -0.040(6) -0.039(6)
C3 0.085(5) 0.100(5) 0.106(5) -0.064(4) 0.002(4) -0.027(4)
C4 0.058(4) 0.087(5) 0.054(4) -0.041(4) 0.000(3) -0.025(4)
C5 0.062(4) 0.076(4) 0.049(3) -0.021(3) -0.009(3) -0.021(3)
C6 0.059(4) 0.066(4) 0.057(4) -0.027(3) -0.007(3) -0.018(3)
C7 0.045(3) 0.061(4) 0.041(3) -0.024(3) -0.013(3) -0.017(3)
C8 0.068(4) 0.070(4) 0.044(3) -0.017(3) -0.018(3) -0.018(3)
C9 0.065(4) 0.064(4) 0.072(4) -0.028(3) -0.016(3) -0.006(3)
C10 0.047(3) 0.062(4) 0.044(3) -0.018(3) -0.015(3) -0.016(3)
C11 0.045(3) 0.077(4) 0.044(3) -0.032(3) -0.006(3) -0.021(3)
C12 0.050(3) 0.089(4) 0.060(3) -0.040(3) -0.012(3) -0.020(3)
C13 0.057(3) 0.096(4) 0.065(4) -0.051(3) -0.015(3) -0.021(3)
C14 0.047(3) 0.102(4) 0.070(4) -0.047(3) -0.010(3) -0.027(3)
C15 0.056(4) 0.200(7) 0.106(5) -0.119(5) 0.012(3) -0.041(4)
C16 0.060(4) 0.213(7) 0.104(5) -0.119(5) 0.000(4) -0.049(4)
C17 0.048(3) 0.153(6) 0.116(6) -0.091(5) -0.011(4) -0.030(4)
C18 0.238(9) 0.106(6) 0.177(8) -0.030(5) -0.108(7) -0.064(6)
C19 0.112(5) 0.179(7) 0.093(5) -0.051(4) -0.016(4) -0.073(5)
C20 0.045(3) 0.076(4) 0.052(3) -0.024(3) -0.012(3) -0.021(3)
C21 0.048(3) 0.069(4) 0.040(3) -0.022(3) -0.010(3) -0.023(3)
C22 0.065(3) 0.089(4) 0.048(3) -0.033(3) -0.012(3) -0.035(3)
C23 0.056(3) 0.082(4) 0.049(3) -0.026(3) -0.008(3) -0.033(3)
C24 0.049(3) 0.060(3) 0.041(3) -0.017(3) -0.011(3) -0.024(3)
C25 0.057(3) 0.095(4) 0.048(3) -0.038(3) -0.006(3) -0.028(3)
C26 0.054(3) 0.087(4) 0.052(3) -0.032(3) -0.011(3) -0.027(3)
C27 0.058(3) 0.073(4) 0.047(3) -0.022(3) -0.010(3) -0.031(3)
C28 0.055(3) 0.059(3) 0.039(3) -0.020(3) -0.011(3) -0.025(3)
C29 0.059(3) 0.060(4) 0.044(3) -0.023(3) -0.017(3) -0.023(3)
C30 0.065(4) 0.071(4) 0.051(3) -0.029(3) 0.000(3) -0.025(3)
C31 0.073(4) 0.056(3) 0.054(3) -0.025(3) -0.004(3) -0.026(3)
C32 0.059(4) 0.064(4) 0.049(3) -0.017(3) -0.009(3) -0.026(3)
C33 0.068(4) 0.071(4) 0.048(3) -0.030(3) -0.008(3) -0.026(3)
C34 0.075(4) 0.070(4) 0.065(4) -0.036(3) -0.003(3) -0.033(3)
C35 0.101(5) 0.080(5) 0.040(3) -0.023(3) -0.002(3) -0.045(4)
C36 0.126(5) 0.112(5) 0.066(4) -0.026(3) 0.006(4) -0.072(4)
C37 0.100(5) 0.131(6) 0.070(4) -0.003(4) -0.028(4) -0.033(4)
C38 0.054(3) 0.058(4) 0.051(3) -0.021(3) -0.019(3) -0.020(3)
C39 0.055(3) 0.077(4) 0.047(3) -0.017(3) -0.011(3) -0.030(3)
C40 0.071(4) 0.081(4) 0.049(3) -0.017(3) -0.020(3) -0.036(3)
C41 0.055(3) 0.073(4) 0.066(4) -0.032(3) -0.025(3) -0.022(3)
C42 0.078(4) 0.079(4) 0.059(4) -0.016(3) -0.019(3) -0.044(3)
C43 0.082(4) 0.080(4) 0.059(4) -0.018(3) -0.030(3) -0.043(3)
C44 0.063(4) 0.107(5) 0.059(4) -0.032(3) -0.027(3) -0.024(3)
C45 0.109(5) 0.103(5) 0.113(5) -0.040(4) -0.047(4) -0.016(4)
C46 0.089(4) 0.140(6) 0.119(5) -0.069(4) -0.044(4) -0.031(4)
O1 0.069(3) 0.092(3) 0.077(3) -0.046(2) 0.002(2) -0.018(2)
O2 0.057(2) 0.138(3) 0.102(3) -0.077(2) -0.013(2) -0.032(2)
O3 0.074(2) 0.077(3) 0.052(2) -0.021(2) -0.007(2) -0.031(2)
O4 0.072(2) 0.099(3) 0.073(3) -0.026(2) -0.029(2) -0.040(2)

loop_
_atom_type_symbol
_atom_type_description
_atom_type_scat_dispersion_real
_atom_type_scat_dispersion_imag
_atom_type_scat_source
C C 0.0033 0.0016 'International Tables Vol C Tables 4.2.6.8 and 6.1.1.4'
H H 0.0000 0.0000 'International Tables Vol C Tables 4.2.6.8 and 6.1.1.4'
O O 0.0106 0.0060 'International Tables Vol C Tables 4.2.6.8 and 6.1.1.4'

loop_
_geom_angle_atom_site_label_1
_geom_angle_atom_site_label_2
_geom_angle_atom_site_label_3
_geom_angle
C3 C1 H1A 109.5
C3 C1 H1B 109.5
H1A C1 H1B 109.5
C3 C1 H1C 109.5
H1A C1 H1C 109.5
H1B C1 H1C 109.5
C3 C2 H2A 109.5
C3 C2 H2B 109.5
H2A C2 H2B 109.5
C3 C2 H2C 109.5
H2A C2 H2C 109.5
H2B C2 H2C 109.5
O1 C3 C2 109.7(6)
O1 C3 C1 108.3(5)
C2 C3 C1 111.1(5)
O1 C3 H3 109.3
C2 C3 H3 109.3
C1 C3 H3 109.3
C5 C4 C9 119.9(5)
C5 C4 O1 116.2(5)
C9 C4 O1 123.9(5)
C4 C5 C6 120.8(5)
C4 C5 H5 119.6
C6 C5 H5 119.6
C5 C6 C7 120.8(5)
C5 C6 H6 119.6
C7 C6 H6 119.6
C8 C7 C6 116.8(4)
C8 C7 C10 121.7(4)
C6 C7 C10 121.5(5)
C7 C8 C9 124.1(5)
C7 C8 H8 118.0
C9 C8 H8 118.0
C4 C9 C8 117.7(5)
C4 C9 H9 121.1
C8 C9 H9 121.1
C20 C10 C11 120.6(4)
C20 C10 C7 122.6(4)
C11 C10 C7 116.8(4)
C16 C11 C12 114.1(4)
C16 C11 C10 124.3(4)
C12 C11 C10 121.5(4)
C13 C12 C11 122.9(4)
C13 C12 H12 118.5
C11 C12 H12 118.5
C14 C13 C12 122.2(4)
C14 C13 H13 118.9
C12 C13 H13 118.9
C13 C14 O2 127.8(4)
C13 C14 C15 115.9(5)
O2 C14 C15 116.2(5)
C16 C15 C14 121.0(5)
C16 C15 H15 119.5
C14 C15 H15 119.5
C11 C16 C15 123.7(5)
C11 C16 H16 118.1
C15 C16 H16 118.1
C18 C17 O2 107.1(5)
C18 C17 C19 113.8(5)
O2 C17 C19 104.7(5)
C18 C17 H17 110.3
O2 C17 H17 110.3
C19 C17 H17 110.3
C17 C18 H18A 109.5
C17 C18 H18B 109.5
H18A C18 H18B 109.5
C17 C18 H18C 109.5
H18A C18 H18C 109.5
H18B C18 H18C 109.5
C17 C19 H19A 109.5
C17 C19 H19B 109.5
H19A C19 H19B 109.5
C17 C19 H19C 109.5
H19A C19 H19C 109.5
H19B C19 H19C 109.5
C10 C20 C21 131.7(4)
C10 C20 H20 114.2
C21 C20 H20 114.2
C22 C21 C26 115.3(4)
C22 C21 C20 127.6(4)
C26 C21 C20 117.1(4)
C23 C22 C21 122.6(4)
C23 C22 H22 118.7
C21 C22 H22 118.7
C22 C23 C24 121.8(4)
C22 C23 H23 119.1
C24 C23 H23 119.1
C25 C24 C23 115.7(4)
C25 C24 C27 126.2(4)
C23 C24 C27 118.0(4)
C26 C25 C24 122.5(4)
C26 C25 H25 118.7
C24 C25 H25 118.7
C25 C26 C21 122.0(4)
C25 C26 H26 119.0
C21 C26 H26 119.0
C28 C27 C24 129.4(4)
C28 C27 H27 115.3
C24 C27 H27 115.3
C27 C28 C38 122.8(4)
C27 C28 C29 120.9(4)
C38 C28 C29 116.0(4)
C30 C29 C34 116.8(5)
C30 C29 C28 121.1(4)
C34 C29 C28 122.0(5)
C29 C30 C31 122.5(4)
C29 C30 H30 118.7
C31 C30 H30 118.7
C30 C31 C32 118.9(5)
C30 C31 H31 120.5
C32 C31 H31 120.5
C33 C32 O3 117.9(4)
C33 C32 C31 119.4(5)
O3 C32 C31 122.5(5)
C32 C33 C34 120.5(5)
C32 C33 H33 119.8
C34 C33 H33 119.8
C33 C34 C29 121.8(5)
C33 C34 H34 119.1
C29 C34 H34 119.1
O3 C35 C37 109.9(5)
O3 C35 C36 105.7(4)
C37 C35 C36 115.3(5)
O3 C35 H35 108.6
C37 C35 H35 108.6
C36 C35 H35 108.6
C35 C36 H36A 109.5
C35 C36 H36B 109.5
H36A C36 H36B 109.5
C35 C36 H36C 109.5
H36A C36 H36C 109.5
H36B C36 H36C 109.5
C35 C37 H37A 109.5
C35 C37 H37B 109.5
H37A C37 H37B 109.5
C35 C37 H37C 109.5
H37A C37 H37C 109.5
H37B C37 H37C 109.5
C43 C38 C39 116.2(4)
C43 C38 C28 122.2(4)
C39 C38 C28 121.6(5)
C40 C39 C38 123.4(5)
C40 C39 H39 118.3
C38 C39 H39 118.3
C41 C40 C39 119.3(5)
C41 C40 H40 120.3
C39 C40 H40 120.3
C40 C41 O4 127.1(5)
C40 C41 C42 118.6(5)
O4 C41 C42 114.2(5)
C43 C42 C41 121.6(5)
C43 C42 H42 119.2
C41 C42 H42 119.2
C42 C43 C38 120.7(5)
C42 C43 H43 119.6
C38 C43 H43 119.6
O4 C44 C46 105.6(4)
O4 C44 C45 110.0(4)
C46 C44 C45 112.0(4)
O4 C44 H44 109.7
C46 C44 H44 109.7
C45 C44 H44 109.7
C44 C45 H45A 109.5
C44 C45 H45B 109.5
H45A C45 H45B 109.5
C44 C45 H45C 109.5
H45A C45 H45C 109.5
H45B C45 H45C 109.5
C44 C46 H46A 109.5
C44 C46 H46B 109.5
H46A C46 H46B 109.5
C44 C46 H46C 109.5
H46A C46 H46C 109.5
H46B C46 H46C 109.5
C4 O1 C3 121.2(4)
C14 O2 C17 118.9(4)
C32 O3 C35 118.5(4)
C41 O4 C44 119.3(4)

loop_
_geom_bond_atom_site_label_1
_geom_bond_atom_site_label_2
_geom_bond_distance
C1 C3 1.461(6)
C1 H1A 0.9600
C1 H1B 0.9600
C1 H1C 0.9600
C2 C3 1.451(7)
C2 H2A 0.9600
C2 H2B 0.9600
C2 H2C 0.9600
C3 O1 1.443(6)
C3 H3 0.9800
C4 C5 1.364(6)
C4 C9 1.382(6)
C4 O1 1.379(5)
C5 C6 1.388(5)
C5 H5 0.9300
C6 C7 1.392(5)
C6 H6 0.9300
C7 C8 1.352(5)
C7 C10 1.481(5)
C8 C9 1.397(5)
C8 H8 0.9300
C9 H9 0.9300
C10 C20 1.355(5)
C10 C11 1.461(5)
C11 C16 1.364(5)
C11 C12 1.381(5)
C12 C13 1.374(5)
C12 H12 0.9300
C13 C14 1.350(5)
C13 H13 0.9300
C14 O2 1.357(5)
C14 C15 1.390(6)
C15 C16 1.369(6)
C15 H15 0.9300
C16 H16 0.9300
C17 C18 1.462(7)
C17 O2 1.473(5)
C17 C19 1.483(6)
C17 H17 0.9800
C18 H18A 0.9600
C18 H18B 0.9600
C18 H18C 0.9600
C19 H19A 0.9600
C19 H19B 0.9600
C19 H19C 0.9600
C20 C21 1.456(5)
C20 H20 0.9300
C21 C22 1.383(5)
C21 C26 1.412(5)
C22 C23 1.373(5)
C22 H22 0.9300
C23 C24 1.408(5)
C23 H23 0.9300
C24 C25 1.379(5)
C24 C27 1.461(5)
C25 C26 1.369(5)
C25 H25 0.9300
C26 H26 0.9300
C27 C28 1.350(5)
C27 H27 0.9300
C28 C38 1.480(5)
C28 C29 1.495(5)
C29 C30 1.366(5)
C29 C34 1.401(5)
C30 C31 1.378(5)
C30 H30 0.9300
C31 C32 1.401(5)
C31 H31 0.9300
C32 C33 1.359(5)
C32 O3 1.381(5)
C33 C34 1.364(5)
C33 H33 0.9300
C34 H34 0.9300
C35 O3 1.436(5)
C35 C37 1.497(6)
C35 C36 1.513(5)
C35 H35 0.9800
C36 H36A 0.9600
C36 H36B 0.9600
C36 H36C 0.9600
C37 H37A 0.9600
C37 H37B 0.9600
C37 H37C 0.9600
C38 C43 1.386(5)
C38 C39 1.384(5)
C39 C40 1.373(5)
C39 H39 0.9300
C40 C41 1.359(6)
C40 H40 0.9300
C41 O4 1.374(5)
C41 C42 1.389(6)
C42 C43 1.366(5)
C42 H42 0.9300
C43 H43 0.9300
C44 O4 1.445(5)
C44 C46 1.493(6)
C44 C45 1.512(6)
C44 H44 0.9800
C45 H45A 0.9600
C45 H45B 0.9600
C45 H45C 0.9600
C46 H46A 0.9600
C46 H46B 0.9600
C46 H46C 0.9600

loop_
_geom_torsion_atom_site_label_1
_geom_torsion_atom_site_label_2
_geom_torsion_atom_site_label_3
_geom_torsion_atom_site_label_4
_geom_torsion
C9 C4 C5 C6 1.0(7)
O1 C4 C5 C6 -176.5(4)
C4 C5 C6 C7 0.2(7)
C5 C6 C7 C8 -1.7(6)
C5 C6 C7 C10 -178.4(4)
C6 C7 C8 C9 2.3(7)
C10 C7 C8 C9 178.9(4)
C5 C4 C9 C8 -0.5(7)
O1 C4 C9 C8 176.7(4)
C7 C8 C9 C4 -1.2(7)
C8 C7 C10 C20 84.9(6)
C6 C7 C10 C20 -98.6(5)
C8 C7 C10 C11 -93.2(5)
C6 C7 C10 C11 83.3(5)
C20 C10 C11 C16 -0.3(8)
C7 C10 C11 C16 177.8(5)
C20 C10 C11 C12 -179.7(4)
C7 C10 C11 C12 -1.6(7)
C16 C11 C12 C13 2.6(7)
C10 C11 C12 C13 -178.0(4)
C11 C12 C13 C14 0.0(8)
C12 C13 C14 O2 174.0(5)
C12 C13 C14 C15 -3.1(8)
C13 C14 C15 C16 3.5(9)
O2 C14 C15 C16 -173.9(5)
C12 C11 C16 C15 -2.1(9)
C10 C11 C16 C15 178.5(5)
C14 C15 C16 C11 -1.0(10)
C11 C10 C20 C21 179.0(4)
C7 C10 C20 C21 1.0(8)
C10 C20 C21 C22 20.4(8)
C10 C20 C21 C26 -162.2(5)
C26 C21 C22 C23 2.8(7)
C20 C21 C22 C23 -179.8(4)
C21 C22 C23 C24 0.4(7)
C22 C23 C24 C25 -2.5(6)
C22 C23 C24 C27 178.5(4)
C23 C24 C25 C26 1.3(7)
C27 C24 C25 C26 -179.7(4)
C24 C25 C26 C21 1.9(7)
C22 C21 C26 C25 -3.9(7)
C20 C21 C26 C25 178.4(4)
C25 C24 C27 C28 27.1(7)
C23 C24 C27 C28 -153.9(4)
C24 C27 C28 C38 -179.7(4)
C24 C27 C28 C29 7.5(7)
C27 C28 C29 C30 66.9(6)
C38 C28 C29 C30 -106.4(5)
C27 C28 C29 C34 -116.6(5)
C38 C28 C29 C34 70.1(5)
C34 C29 C30 C31 1.4(7)
C28 C29 C30 C31 178.0(4)
C29 C30 C31 C32 -1.9(7)
C30 C31 C32 C33 2.2(7)
C30 C31 C32 O3 178.5(4)
O3 C32 C33 C34 -178.4(4)
C31 C32 C33 C34 -1.9(7)
C32 C33 C34 C29 1.4(7)
C30 C29 C34 C33 -1.1(7)
C28 C29 C34 C33 -177.7(4)
C27 C28 C38 C43 21.6(7)
C29 C28 C38 C43 -165.2(4)
C27 C28 C38 C39 -156.0(4)
C29 C28 C38 C39 17.1(6)
C43 C38 C39 C40 -1.7(7)
C28 C38 C39 C40 176.1(4)
C38 C39 C40 C41 0.4(7)
C39 C40 C41 O4 179.9(4)
C39 C40 C41 C42 -0.3(7)
C40 C41 C42 C43 1.7(7)
O4 C41 C42 C43 -178.5(4)
C41 C42 C43 C38 -3.1(7)
C39 C38 C43 C42 3.0(7)
C28 C38 C43 C42 -174.7(4)
C5 C4 O1 C3 -174.0(5)
C9 C4 O1 C3 8.6(7)
C2 C3 O1 C4 79.6(6)
C1 C3 O1 C4 -159.0(5)
C13 C14 O2 C17 15.7(8)
C15 C14 O2 C17 -167.2(5)
C18 C17 O2 C14 88.5(6)
C19 C17 O2 C14 -150.3(5)
C33 C32 O3 C35 -153.8(4)
C31 C32 O3 C35 29.8(6)
C37 C35 O3 C32 62.3(5)
C36 C35 O3 C32 -172.6(4)
C40 C41 O4 C44 0.6(7)
C42 C41 O4 C44 -179.3(4)
C46 C44 O4 C41 -155.6(4)
C45 C44 O4 C41 83.3(5)
